data_7055045
loop_
_publ_author_name
'Huang, Wenliang'
'Brosmer, Jonathan L.'
'Diaconescu, Paula L.'

_publ_section_title
;
 In situ synthesis of lanthanide complexes supported by a ferrocene
 diamide ligand: extension to redox-active lanthanide ions
;
_journal_issue 10
_journal_name_full 'New J. Chem.'
_journal_page_first 7696
_journal_paper_doi 10.1039/C5NJ01402F
_journal_volume 39
_journal_year 2015
_chemical_formula_sum 'C30 H54 Fe I N2 O2 Si2 Sm'
_chemical_formula_weight 864.03
_chemical_name_systematic
; 
 ? 
;
_space_group_IT_number 2
_symmetry_cell_setting triclinic
_symmetry_space_group_name_Hall '-P 1'
_symmetry_space_group_name_H-M 'P -1'
_atom_sites_solution_hydrogens geom
_atom_sites_solution_primary direct
_atom_sites_solution_secondary difmap
_audit_creation_method SHELXL-97
_audit_update_record
;
2015-06-03 deposited with the CCDC.
2015-08-06 downloaded from the CCDC.
;
_cell_angle_alpha 101.0630(10)
_cell_angle_beta 92.5060(10)
_cell_angle_gamma 118.4080(10)
_cell_formula_units_Z 2
_cell_length_a 11.2530(13)
_cell_length_b 11.6706(13)
_cell_length_c 16.3205(19)
_cell_measurement_temperature 100(2)
_cell_volume 1827.5(4)
_computing_structure_refinement 'SHELXL-97 (Sheldrick, 1997)'
_computing_structure_solution 'SHELXS-97 (Sheldrick, 1990)'
_diffrn_ambient_temperature 100(2)
_diffrn_measured_fraction_theta_full 0.991
_diffrn_measured_fraction_theta_max 0.909
_diffrn_measurement_device_type 'Bruker APEX-II'
_diffrn_radiation_monochromator graphite
_diffrn_radiation_source 'fine-focus sealed tube'
_diffrn_radiation_type MoK\a
_diffrn_radiation_wavelength 0.71073
_diffrn_reflns_av_R_equivalents 0.0175
_diffrn_reflns_av_sigmaI/netI 0.0220
_diffrn_reflns_limit_h_max 15
_diffrn_reflns_limit_h_min -15
_diffrn_reflns_limit_k_max 16
_diffrn_reflns_limit_k_min -16
_diffrn_reflns_limit_l_max 22
_diffrn_reflns_limit_l_min -22
_diffrn_reflns_number 25436
_diffrn_reflns_theta_full 25.00
_diffrn_reflns_theta_max 30.63
_diffrn_reflns_theta_min 3.79
_exptl_absorpt_coefficient_mu 2.925
_exptl_absorpt_correction_T_max 0.7204
_exptl_absorpt_correction_T_min 0.5404
_exptl_absorpt_correction_type multi-scan
_exptl_absorpt_process_details 'Bruker AXS area detector scaling and absorption correction'
_exptl_crystal_density_diffrn 1.570
_exptl_crystal_density_method 'not measured'
_exptl_crystal_description block
_exptl_crystal_F_000 866
_exptl_crystal_size_max 0.24
_exptl_crystal_size_mid 0.21
_exptl_crystal_size_min 0.12
_refine_diff_density_max 1.622
_refine_diff_density_min -2.946
_refine_diff_density_rms 0.098
_refine_ls_extinction_method none
_refine_ls_goodness_of_fit_ref 1.043
_refine_ls_hydrogen_treatment constr
_refine_ls_matrix_type full
_refine_ls_number_parameters 354
_refine_ls_number_reflns 10243
_refine_ls_number_restraints 0
_refine_ls_restrained_S_all 1.043
_refine_ls_R_factor_all 0.0451
_refine_ls_R_factor_gt 0.0371
_refine_ls_shift/su_max 0.003
_refine_ls_shift/su_mean 0.000
_refine_ls_structure_factor_coef Fsqd
_refine_ls_weighting_details 'calc w=1/[\s^2^(Fo^2^)+(0.0247P)^2^+4.3275P] where P=(Fo^2^+2Fc^2^)/3'
_refine_ls_weighting_scheme calc
_refine_ls_wR_factor_gt 0.0807
_refine_ls_wR_factor_ref 0.0854
_reflns_number_gt 8822
_reflns_number_total 10243
_reflns_threshold_expression >2sigma(I)
_cod_data_source_file c5nj01402f2.cif
_cod_data_source_block (NNTBS)SmI(THF)2
_cod_depositor_comments
;
Adding full bibliography for 7055043--7055050.cif.

2018-03-06
Z value and formula fixed to values more according to usual
chemical conventions.                 miguel
;
_cod_original_formula_sum 'C60 H108 Fe2 I2 N4 O4 Si4 Sm2'
_cod_original_formula_weight 1728.06
_cod_original_formula_units_Z 1
_cod_original_sg_symbol_H-M P-1
_cod_database_code 7055045

loop_
_symmetry_equiv_pos_as_xyz
'x, y, z'
'-x, -y, -z'

loop_
_atom_site_label
_atom_site_type_symbol
_atom_site_fract_x
_atom_site_fract_y
_atom_site_fract_z
_atom_site_U_iso_or_equiv
_atom_site_adp_type
_atom_site_occupancy
_atom_site_symmetry_multiplicity
_atom_site_calc_flag
_atom_site_refinement_flags
Sm1 Sm 0.248408(15) 0.481498(18) 0.239872(11) 0.03651(5) Uani 1 1 d .
Fe1 Fe 0.54090(4) 0.46735(4) 0.24601(3) 0.02921(9) Uani 1 1 d .
Si1 Si 0.46122(10) 0.81482(10) 0.19522(6) 0.0384(2) Uani 1 1 d .
I1 I -0.03152(3) 0.46391(5) 0.20566(3) 0.10126(17) Uani 1 1 d .
Si2 Si 0.14202(14) 0.22276(13) 0.36212(7) 0.0721(5) Uani 1 1 d .
N1 N 0.4225(3) 0.6558(3) 0.20299(17) 0.0340(5) Uani 1 1 d .
N2 N 0.2436(3) 0.3199(3) 0.29955(18) 0.0426(7) Uani 1 1 d .
O1 O 0.2700(3) 0.6209(3) 0.37949(18) 0.0591(8) Uani 1 1 d .
O2 O 0.1725(2) 0.3396(2) 0.09700(15) 0.0426(5) Uani 1 1 d .
C8 C 0.3934(5) 0.6753(5) 0.4383(3) 0.0647(12) Uani 1 1 d .
H8A H 0.4738 0.7053 0.4085 0.078 Uiso 1 1 calc R
H8B H 0.3903 0.6065 0.4668 0.078 Uiso 1 1 calc R
C9 C 0.4027(6) 0.7914(5) 0.5014(3) 0.0783(15) Uani 1 1 d .
H9A H 0.4399 0.7959 0.5588 0.094 Uiso 1 1 calc R
H9B H 0.4615 0.8771 0.4862 0.094 Uiso 1 1 calc R
C10 C 0.2633(8) 0.7639(9) 0.4972(4) 0.131(3) Uani 1 1 d .
H10A H 0.2603 0.8479 0.4998 0.157 Uiso 1 1 calc R
H10B H 0.2247 0.7284 0.5460 0.157 Uiso 1 1 calc R
C11 C 0.1815(7) 0.6655(8) 0.4183(5) 0.120(3) Uani 1 1 d .
H11A H 0.0997 0.5890 0.4300 0.144 Uiso 1 1 calc R
H11B H 0.1514 0.7072 0.3808 0.144 Uiso 1 1 calc R
C12 C 0.5271(3) 0.6228(3) 0.20484(19) 0.0290(6) Uani 1 1 d .
C13 C 0.6414(3) 0.6735(3) 0.2708(2) 0.0334(6) Uani 1 1 d .
H13A H 0.6578 0.7359 0.3267 0.040 Uiso 1 1 calc R
C14 C 0.7285(3) 0.6225(3) 0.2423(2) 0.0404(7) Uani 1 1 d .
H14A H 0.8172 0.6440 0.2744 0.048 Uiso 1 1 calc R
C15 C 0.6679(3) 0.5359(3) 0.1606(2) 0.0379(7) Uani 1 1 d .
H15A H 0.7066 0.4861 0.1250 0.045 Uiso 1 1 calc R
C16 C 0.5430(3) 0.5335(3) 0.13796(19) 0.0317(6) Uani 1 1 d .
H16A H 0.4781 0.4800 0.0839 0.038 Uiso 1 1 calc R
C17 C 0.3718(3) 0.3295(3) 0.2927(2) 0.0370(7) Uani 1 1 d .
C18 C 0.4937(4) 0.4043(4) 0.3551(2) 0.0443(8) Uani 1 1 d .
H18A H 0.5033 0.4626 0.4113 0.053 Uiso 1 1 calc R
C19 C 0.5974(4) 0.3793(4) 0.3239(3) 0.0530(10) Uani 1 1 d .
H19A H 0.6915 0.4156 0.3548 0.064 Uiso 1 1 calc R
C20 C 0.5440(4) 0.2937(4) 0.2417(3) 0.0515(9) Uani 1 1 d .
H20A H 0.5938 0.2590 0.2044 0.062 Uiso 1 1 calc R
C21 C 0.4068(4) 0.2648(3) 0.2214(2) 0.0423(8) Uani 1 1 d .
H21A H 0.3446 0.2078 0.1668 0.051 Uiso 1 1 calc R
C22 C 0.5561(5) 0.9442(4) 0.2968(3) 0.0601(11) Uani 1 1 d .
H22A H 0.5037 0.9174 0.3427 0.090 Uiso 1 1 calc R
H22B H 0.5684 1.0312 0.2912 0.090 Uiso 1 1 calc R
H22C H 0.6458 0.9516 0.3095 0.090 Uiso 1 1 calc R
C23 C 0.2944(5) 0.8103(6) 0.1703(4) 0.0790(16) Uani 1 1 d .
H23A H 0.2384 0.7808 0.2144 0.118 Uiso 1 1 calc R
H23B H 0.2457 0.7475 0.1156 0.118 Uiso 1 1 calc R
H23C H 0.3120 0.9003 0.1681 0.118 Uiso 1 1 calc R
C24 C 0.5677(4) 0.8722(4) 0.1087(2) 0.0460(8) Uani 1 1 d .
C25 C 0.4919(6) 0.7719(5) 0.0235(3) 0.0703(14) Uani 1 1 d .
H25A H 0.5468 0.8016 -0.0210 0.105 Uiso 1 1 calc R
H25B H 0.4035 0.7671 0.0105 0.105 Uiso 1 1 calc R
H25C H 0.4769 0.6831 0.0264 0.105 Uiso 1 1 calc R
C26 C 0.7089(5) 0.8855(5) 0.1267(3) 0.0609(11) Uani 1 1 d .
H26A H 0.7606 0.9152 0.0809 0.091 Uiso 1 1 calc R
H26B H 0.6983 0.7984 0.1303 0.091 Uiso 1 1 calc R
H26C H 0.7583 0.9515 0.1803 0.091 Uiso 1 1 calc R
C27 C 0.5906(6) 1.0112(4) 0.1028(3) 0.0672(13) Uani 1 1 d .
H27A H 0.6455 1.0401 0.0582 0.101 Uiso 1 1 calc R
H27B H 0.6389 1.0761 0.1570 0.101 Uiso 1 1 calc R
H27C H 0.5020 1.0058 0.0895 0.101 Uiso 1 1 calc R
C28 C 0.2153(8) 0.2974(6) 0.4780(3) 0.146(4) Uani 1 1 d .
H28A H 0.2310 0.3895 0.4937 0.219 Uiso 1 1 calc R
H28B H 0.3022 0.2983 0.4887 0.219 Uiso 1 1 calc R
H28C H 0.1508 0.2433 0.5117 0.219 Uiso 1 1 calc R
C29 C -0.0255(6) 0.2175(7) 0.3444(5) 0.125(3) Uani 1 1 d .
H29A H -0.0109 0.3092 0.3579 0.188 Uiso 1 1 calc R
H29B H -0.0861 0.1664 0.3809 0.188 Uiso 1 1 calc R
H29C H -0.0674 0.1743 0.2851 0.188 Uiso 1 1 calc R
C30 C 0.1142(5) 0.0444(4) 0.3362(3) 0.0747(17) Uani 1 1 d .
C31 C 0.2452(7) 0.0439(6) 0.3661(4) 0.116(3) Uani 1 1 d .
H31A H 0.2291 -0.0484 0.3521 0.173 Uiso 1 1 calc R
H31B H 0.2707 0.0805 0.4274 0.173 Uiso 1 1 calc R
H31C H 0.3193 0.0991 0.3378 0.173 Uiso 1 1 calc R
C32 C -0.0027(8) -0.0446(6) 0.3803(4) 0.147(4) Uani 1 1 d .
H32A H -0.0168 -0.1361 0.3667 0.221 Uiso 1 1 calc R
H32B H -0.0871 -0.0462 0.3605 0.221 Uiso 1 1 calc R
H32C H 0.0217 -0.0077 0.4416 0.221 Uiso 1 1 calc R
C33 C 0.0731(5) -0.0169(4) 0.2417(3) 0.0592(11) Uani 1 1 d .
H33A H 0.0593 -0.1083 0.2296 0.089 Uiso 1 1 calc R
H33B H 0.1456 0.0377 0.2122 0.089 Uiso 1 1 calc R
H33C H -0.0121 -0.0196 0.2224 0.089 Uiso 1 1 calc R
C34 C 0.1765(5) 0.3938(5) 0.0240(3) 0.0676(13) Uani 1 1 d .
H34A H 0.2573 0.4047 -0.0028 0.081 Uiso 1 1 calc R
H34B H 0.1822 0.4826 0.0408 0.081 Uiso 1 1 calc R
C35 C 0.0514(6) 0.2995(6) -0.0347(4) 0.093(2) Uani 1 1 d .
H35A H -0.0083 0.3395 -0.0385 0.112 Uiso 1 1 calc R
H35B H 0.0733 0.2775 -0.0917 0.112 Uiso 1 1 calc R
C36 C -0.0169(6) 0.1805(6) -0.0043(3) 0.091(2) Uani 1 1 d .
H36A H -0.0246 0.1026 -0.0460 0.110 Uiso 1 1 calc R
H36B H -0.1102 0.1624 0.0043 0.110 Uiso 1 1 calc R
C37 C 0.0633(5) 0.2014(4) 0.0761(3) 0.0683(13) Uani 1 1 d .
H37A H 0.0050 0.1844 0.1210 0.082 Uiso 1 1 calc R
H37B H 0.1012 0.1397 0.0701 0.082 Uiso 1 1 calc R

loop_
_atom_site_aniso_label
_atom_site_aniso_U_11
_atom_site_aniso_U_22
_atom_site_aniso_U_33
_atom_site_aniso_U_23
_atom_site_aniso_U_13
_atom_site_aniso_U_12
Sm1 0.02254(7) 0.04067(10) 0.03513(9) -0.00491(6) 0.00357(5) 0.01205(6)
Fe1 0.02617(19) 0.0290(2) 0.0305(2) 0.00686(16) 0.00433(15) 0.01216(16)
Si1 0.0432(5) 0.0398(5) 0.0374(5) 0.0009(4) 0.0004(4) 0.0282(4)
I1 0.04011(16) 0.1209(3) 0.1296(4) -0.0237(3) -0.00717(18) 0.0506(2)
Si2 0.0638(7) 0.0513(7) 0.0380(6) -0.0060(5) 0.0254(5) -0.0161(6)
N1 0.0294(12) 0.0387(14) 0.0353(14) 0.0035(11) 0.0031(10) 0.0199(11)
N2 0.0347(14) 0.0397(15) 0.0340(14) 0.0042(12) 0.0120(11) 0.0044(12)
O1 0.0533(16) 0.0623(18) 0.0483(16) -0.0122(13) 0.0140(13) 0.0267(14)
O2 0.0410(12) 0.0417(13) 0.0313(12) 0.0001(10) -0.0036(9) 0.0136(10)
C8 0.065(3) 0.072(3) 0.045(2) -0.007(2) 0.0057(19) 0.033(2)
C9 0.102(4) 0.065(3) 0.051(3) -0.006(2) 0.009(3) 0.036(3)
C10 0.127(6) 0.162(7) 0.089(5) -0.060(5) 0.001(4) 0.095(6)
C11 0.083(4) 0.140(6) 0.109(5) -0.048(4) 0.021(4) 0.060(4)
C12 0.0252(12) 0.0279(14) 0.0322(14) 0.0059(11) 0.0060(10) 0.0121(11)
C13 0.0274(13) 0.0306(15) 0.0364(16) 0.0056(12) 0.0012(11) 0.0109(12)
C14 0.0234(13) 0.0380(17) 0.055(2) 0.0118(15) 0.0052(13) 0.0115(12)
C15 0.0330(15) 0.0411(17) 0.0475(19) 0.0151(15) 0.0176(13) 0.0220(14)
C16 0.0343(14) 0.0379(16) 0.0283(14) 0.0109(12) 0.0099(11) 0.0206(13)
C17 0.0394(16) 0.0307(15) 0.0305(15) 0.0081(12) 0.0064(12) 0.0088(13)
C18 0.0460(19) 0.0428(19) 0.0340(17) 0.0133(14) 0.0003(14) 0.0131(15)
C19 0.048(2) 0.057(2) 0.063(3) 0.033(2) 0.0037(18) 0.0271(19)
C20 0.057(2) 0.0385(19) 0.070(3) 0.0215(19) 0.020(2) 0.0287(18)
C21 0.0494(19) 0.0286(15) 0.0395(18) 0.0056(13) 0.0113(14) 0.0125(14)
C22 0.085(3) 0.047(2) 0.044(2) -0.0041(17) 0.003(2) 0.035(2)
C23 0.067(3) 0.087(4) 0.109(4) 0.023(3) 0.008(3) 0.059(3)
C24 0.065(2) 0.0355(17) 0.0387(18) 0.0077(14) 0.0048(16) 0.0267(17)
C25 0.110(4) 0.054(3) 0.037(2) 0.0040(19) 0.006(2) 0.036(3)
C26 0.063(3) 0.054(2) 0.075(3) 0.029(2) 0.031(2) 0.030(2)
C27 0.097(4) 0.048(2) 0.063(3) 0.017(2) 0.005(3) 0.040(3)
C28 0.176(7) 0.078(4) 0.035(3) -0.009(2) 0.037(3) -0.047(4)
C29 0.069(4) 0.088(4) 0.164(7) -0.005(4) 0.078(4) 0.005(3)
C30 0.075(3) 0.048(2) 0.038(2) 0.0107(18) 0.0010(19) -0.019(2)
C31 0.125(5) 0.070(4) 0.093(4) 0.044(3) -0.047(4) -0.001(3)
C32 0.172(7) 0.066(4) 0.061(3) 0.002(3) 0.047(4) -0.050(4)
C33 0.058(2) 0.050(2) 0.043(2) 0.0009(18) 0.0000(17) 0.0108(19)
C34 0.068(3) 0.059(3) 0.041(2) 0.0129(19) -0.0102(19) 0.005(2)
C35 0.075(3) 0.088(4) 0.069(3) 0.026(3) -0.034(3) 0.005(3)
C36 0.073(3) 0.073(3) 0.062(3) 0.016(3) -0.023(3) -0.013(3)
C37 0.080(3) 0.041(2) 0.050(2) 0.0003(18) -0.011(2) 0.010(2)

loop_
_atom_type_symbol
_atom_type_description
_atom_type_scat_dispersion_real
_atom_type_scat_dispersion_imag
_atom_type_scat_source
C C 0.0033 0.0016 'International Tables Vol C Tables 4.2.6.8 and 6.1.1.4'
H H 0.0000 0.0000 'International Tables Vol C Tables 4.2.6.8 and 6.1.1.4'
N N 0.0061 0.0033 'International Tables Vol C Tables 4.2.6.8 and 6.1.1.4'
O O 0.0106 0.0060 'International Tables Vol C Tables 4.2.6.8 and 6.1.1.4'
Si Si 0.0817 0.0704 'International Tables Vol C Tables 4.2.6.8 and 6.1.1.4'
Fe Fe 0.3463 0.8444 'International Tables Vol C Tables 4.2.6.8 and 6.1.1.4'
Sm Sm -0.1638 3.4418 'International Tables Vol C Tables 4.2.6.8 and 6.1.1.4'
I I -0.4742 1.8119 'International Tables Vol C Tables 4.2.6.8 and 6.1.1.4'

loop_
_geom_angle_atom_site_label_1
_geom_angle_atom_site_label_2
_geom_angle_atom_site_label_3
_geom_angle
N2 Sm1 N1 131.62(10)
N2 Sm1 O2 94.31(10)
N1 Sm1 O2 93.88(9)
N2 Sm1 O1 90.89(11)
N1 Sm1 O1 92.34(10)
O2 Sm1 O1 166.00(9)
N2 Sm1 C12 104.33(9)
N1 Sm1 C12 28.02(9)
O2 Sm1 C12 90.65(8)
O1 Sm1 C12 100.65(9)
N2 Sm1 C17 27.59(9)
N1 Sm1 C17 104.59(9)
O2 Sm1 C17 91.84(9)
O1 Sm1 C17 98.71(10)
C12 Sm1 C17 76.89(9)
N2 Sm1 I1 114.16(7)
N1 Sm1 I1 114.21(7)
O2 Sm1 I1 81.12(6)
O1 Sm1 I1 84.90(7)
C12 Sm1 I1 141.07(6)
C17 Sm1 I1 140.89(6)
N2 Sm1 Fe1 65.97(7)
N1 Sm1 Fe1 66.50(7)
O2 Sm1 Fe1 89.63(6)
O1 Sm1 Fe1 104.36(7)
C12 Sm1 Fe1 38.57(6)
C17 Sm1 Fe1 38.40(6)
I1 Sm1 Fe1 170.737(12)
C20 Fe1 C19 40.78(18)
C20 Fe1 C15 98.82(15)
C19 Fe1 C15 114.88(16)
C20 Fe1 C14 112.43(16)
C19 Fe1 C14 99.45(16)
C15 Fe1 C14 40.76(14)
C20 Fe1 C18 68.52(17)
C19 Fe1 C18 40.79(16)
C15 Fe1 C18 153.68(15)
C14 Fe1 C18 121.06(15)
C20 Fe1 C16 120.26(16)
C19 Fe1 C16 153.40(16)
C15 Fe1 C16 40.74(12)
C14 Fe1 C16 68.36(14)
C18 Fe1 C16 165.28(14)
C20 Fe1 C21 40.76(16)
C19 Fe1 C21 68.51(17)
C15 Fe1 C21 117.73(14)
C14 Fe1 C21 149.96(15)
C18 Fe1 C21 68.28(14)
C16 Fe1 C21 109.79(14)
C20 Fe1 C13 150.15(15)
C19 Fe1 C13 118.54(16)
C15 Fe1 C13 68.46(13)
C14 Fe1 C13 40.62(13)
C18 Fe1 C13 110.70(14)
C16 Fe1 C13 68.17(13)
C21 Fe1 C13 168.81(14)
C20 Fe1 C17 68.13(15)
C19 Fe1 C17 68.21(15)
C15 Fe1 C17 157.00(14)
C14 Fe1 C17 161.13(14)
C18 Fe1 C17 40.46(13)
C16 Fe1 C17 128.76(13)
C21 Fe1 C17 40.31(13)
C13 Fe1 C17 131.83(13)
C20 Fe1 C12 160.17(15)
C19 Fe1 C12 157.86(16)
C15 Fe1 C12 68.05(12)
C14 Fe1 C12 67.90(13)
C18 Fe1 C12 129.45(14)
C16 Fe1 C12 40.28(11)
C21 Fe1 C12 131.22(14)
C13 Fe1 C12 40.29(11)
C17 Fe1 C12 118.43(13)
C20 Fe1 Sm1 122.35(12)
C19 Fe1 Sm1 124.94(12)
C15 Fe1 Sm1 119.98(10)
C14 Fe1 Sm1 124.95(10)
C18 Fe1 Sm1 85.68(11)
C16 Fe1 Sm1 79.61(8)
C21 Fe1 Sm1 82.22(11)
C13 Fe1 Sm1 86.60(9)
C17 Fe1 Sm1 59.69(10)
C12 Fe1 Sm1 58.91(7)
N1 Si1 C22 112.19(17)
N1 Si1 C23 107.0(2)
C22 Si1 C23 108.1(2)
N1 Si1 C24 113.31(15)
C22 Si1 C24 107.5(2)
C23 Si1 C24 108.6(2)
N2 Si2 C29 106.3(3)
N2 Si2 C28 112.06(19)
C29 Si2 C28 108.4(4)
N2 Si2 C30 113.25(19)
C29 Si2 C30 109.6(3)
C28 Si2 C30 107.1(3)
C12 N1 Si1 119.2(2)
C12 N1 Sm1 102.68(19)
Si1 N1 Sm1 136.67(14)
C17 N2 Si2 119.0(3)
C17 N2 Sm1 104.1(2)
Si2 N2 Sm1 135.53(18)
C8 O1 C11 108.5(4)
C8 O1 Sm1 118.5(2)
C11 O1 Sm1 133.0(3)
C34 O2 C37 108.2(3)
C34 O2 Sm1 121.8(2)
C37 O2 Sm1 123.2(2)
O1 C8 C9 107.0(4)
O1 C8 H8A 110.3
C9 C8 H8A 110.3
O1 C8 H8B 110.3
C9 C8 H8B 110.3
H8A C8 H8B 108.6
C10 C9 C8 103.7(5)
C10 C9 H9A 111.0
C8 C9 H9A 111.0
C10 C9 H9B 111.0
C8 C9 H9B 111.0
H9A C9 H9B 109.0
C9 C10 C11 109.9(5)
C9 C10 H10A 109.7
C11 C10 H10A 109.7
C9 C10 H10B 109.7
C11 C10 H10B 109.7
H10A C10 H10B 108.2
O1 C11 C10 105.8(5)
O1 C11 H11A 110.6
C10 C11 H11A 110.6
O1 C11 H11B 110.6
C10 C11 H11B 110.6
H11A C11 H11B 108.7
N1 C12 C16 125.7(3)
N1 C12 C13 127.9(3)
C16 C12 C13 106.3(3)
N1 C12 Fe1 131.5(2)
C16 C12 Fe1 67.34(17)
C13 C12 Fe1 67.49(17)
N1 C12 Sm1 49.30(14)
C16 C12 Sm1 107.61(19)
C13 C12 Sm1 120.2(2)
Fe1 C12 Sm1 82.51(9)
C14 C13 C12 108.6(3)
C14 C13 Fe1 68.98(18)
C12 C13 Fe1 72.22(17)
C14 C13 H13A 125.7
C12 C13 H13A 125.7
Fe1 C13 H13A 125.7
C15 C14 C13 108.3(3)
C15 C14 Fe1 69.47(18)
C13 C14 Fe1 70.40(18)
C15 C14 H14A 125.9
C13 C14 H14A 125.9
Fe1 C14 H14A 125.9
C14 C15 C16 108.0(3)
C14 C15 Fe1 69.77(19)
C16 C15 Fe1 70.34(17)
C14 C15 H15A 126.0
C16 C15 H15A 126.0
Fe1 C15 H15A 126.0
C15 C16 C12 108.7(3)
C15 C16 Fe1 68.92(18)
C12 C16 Fe1 72.37(17)
C15 C16 H16A 125.6
C12 C16 H16A 125.6
Fe1 C16 H16A 125.6
N2 C17 C21 126.3(3)
N2 C17 C18 127.4(3)
C21 C17 C18 106.2(3)
N2 C17 Fe1 130.1(2)
C21 C17 Fe1 67.52(18)
C18 C17 Fe1 67.37(18)
N2 C17 Sm1 48.28(17)
C21 C17 Sm1 110.8(2)
C18 C17 Sm1 116.7(2)
Fe1 C17 Sm1 81.91(10)
C19 C18 C17 108.6(3)
C19 C18 Fe1 68.9(2)
C17 C18 Fe1 72.18(19)
C19 C18 H18A 125.7
C17 C18 H18A 125.7
Fe1 C18 H18A 125.7
C20 C19 C18 108.1(3)
C20 C19 Fe1 69.6(2)
C18 C19 Fe1 70.3(2)
C20 C19 H19A 125.9
C18 C19 H19A 125.9
Fe1 C19 H19A 125.9
C19 C20 C21 108.2(4)
C19 C20 Fe1 69.6(2)
C21 C20 Fe1 70.4(2)
C19 C20 H20A 125.9
C21 C20 H20A 125.9
Fe1 C20 H20A 125.9
C20 C21 C17 108.7(3)
C20 C21 Fe1 68.8(2)
C17 C21 Fe1 72.18(18)
C20 C21 H21A 125.6
C17 C21 H21A 125.6
Fe1 C21 H21A 125.6
Si1 C22 H22A 109.5
Si1 C22 H22B 109.5
H22A C22 H22B 109.5
Si1 C22 H22C 109.5
H22A C22 H22C 109.5
H22B C22 H22C 109.5
Si1 C23 H23A 109.5
Si1 C23 H23B 109.5
H23A C23 H23B 109.5
Si1 C23 H23C 109.5
H23A C23 H23C 109.5
H23B C23 H23C 109.5
C26 C24 C25 109.5(4)
C26 C24 C27 107.2(4)
C25 C24 C27 108.8(3)
C26 C24 Si1 111.8(3)
C25 C24 Si1 109.6(3)
C27 C24 Si1 109.9(3)
C24 C25 H25A 109.5
C24 C25 H25B 109.5
H25A C25 H25B 109.5
C24 C25 H25C 109.5
H25A C25 H25C 109.5
H25B C25 H25C 109.5
C24 C26 H26A 109.5
C24 C26 H26B 109.5
H26A C26 H26B 109.5
C24 C26 H26C 109.5
H26A C26 H26C 109.5
H26B C26 H26C 109.5
C24 C27 H27A 109.5
C24 C27 H27B 109.5
H27A C27 H27B 109.5
C24 C27 H27C 109.5
H27A C27 H27C 109.5
H27B C27 H27C 109.5
Si2 C28 H28A 109.5
Si2 C28 H28B 109.5
H28A C28 H28B 109.5
Si2 C28 H28C 109.5
H28A C28 H28C 109.5
H28B C28 H28C 109.5
Si2 C29 H29A 109.5
Si2 C29 H29B 109.5
H29A C29 H29B 109.5
Si2 C29 H29C 109.5
H29A C29 H29C 109.5
H29B C29 H29C 109.5
C33 C30 C31 108.9(5)
C33 C30 C32 107.8(4)
C31 C30 C32 109.1(5)
C33 C30 Si2 110.6(3)
C31 C30 Si2 110.6(3)
C32 C30 Si2 109.7(5)
C30 C31 H31A 109.5
C30 C31 H31B 109.5
H31A C31 H31B 109.5
C30 C31 H31C 109.5
H31A C31 H31C 109.5
H31B C31 H31C 109.5
C30 C32 H32A 109.5
C30 C32 H32B 109.5
H32A C32 H32B 109.5
C30 C32 H32C 109.5
H32A C32 H32C 109.5
H32B C32 H32C 109.5
C30 C33 H33A 109.5
C30 C33 H33B 109.5
H33A C33 H33B 109.5
C30 C33 H33C 109.5
H33A C33 H33C 109.5
H33B C33 H33C 109.5
O2 C34 C35 107.2(4)
O2 C34 H34A 110.3
C35 C34 H34A 110.3
O2 C34 H34B 110.3
C35 C34 H34B 110.3
H34A C34 H34B 108.5
C36 C35 C34 108.3(4)
C36 C35 H35A 110.0
C34 C35 H35A 110.0
C36 C35 H35B 110.0
C34 C35 H35B 110.0
H35A C35 H35B 108.4
C35 C36 C37 108.1(4)
C35 C36 H36A 110.1
C37 C36 H36A 110.1
C35 C36 H36B 110.1
C37 C36 H36B 110.1
H36A C36 H36B 108.4
O2 C37 C36 106.6(4)
O2 C37 H37A 110.4
C36 C37 H37A 110.4
O2 C37 H37B 110.4
C36 C37 H37B 110.4
H37A C37 H37B 108.6

loop_
_geom_bond_atom_site_label_1
_geom_bond_atom_site_label_2
_geom_bond_distance
Sm1 N2 2.263(3)
Sm1 N1 2.263(3)
Sm1 O2 2.430(2)
Sm1 O1 2.460(3)
Sm1 C12 2.912(3)
Sm1 C17 2.940(4)
Sm1 I1 3.0763(5)
Sm1 Fe1 3.3713(6)
Fe1 C20 2.031(4)
Fe1 C19 2.032(4)
Fe1 C15 2.034(3)
Fe1 C14 2.038(3)
Fe1 C18 2.051(3)
Fe1 C16 2.053(3)
Fe1 C21 2.053(3)
Fe1 C13 2.057(3)
Fe1 C17 2.115(3)
Fe1 C12 2.120(3)
Si1 N1 1.725(3)
Si1 C22 1.876(4)
Si1 C23 1.877(5)
Si1 C24 1.904(4)
Si2 N2 1.717(3)
Si2 C29 1.864(7)
Si2 C28 1.887(5)
Si2 C30 1.908(6)
N1 C12 1.402(4)
N2 C17 1.404(5)
O1 C8 1.436(5)
O1 C11 1.444(6)
O2 C34 1.446(5)
O2 C37 1.447(5)
C8 C9 1.492(6)
C8 H8A 0.9900
C8 H8B 0.9900
C9 C10 1.440(9)
C9 H9A 0.9900
C9 H9B 0.9900
C10 C11 1.465(8)
C10 H10A 0.9900
C10 H10B 0.9900
C11 H11A 0.9900
C11 H11B 0.9900
C12 C16 1.438(4)
C12 C13 1.440(4)
C13 C14 1.421(5)
C13 H13A 1.0000
C14 C15 1.418(5)
C14 H14A 1.0000
C15 C16 1.423(4)
C15 H15A 1.0000
C16 H16A 1.0000
C17 C21 1.437(5)
C17 C18 1.442(5)
C18 C19 1.423(6)
C18 H18A 1.0000
C19 C20 1.416(6)
C19 H19A 1.0000
C20 C21 1.422(6)
C20 H20A 1.0000
C21 H21A 1.0000
C22 H22A 0.9800
C22 H22B 0.9800
C22 H22C 0.9800
C23 H23A 0.9800
C23 H23B 0.9800
C23 H23C 0.9800
C24 C26 1.531(6)
C24 C25 1.534(6)
C24 C27 1.539(5)
C25 H25A 0.9800
C25 H25B 0.9800
C25 H25C 0.9800
C26 H26A 0.9800
C26 H26B 0.9800
C26 H26C 0.9800
C27 H27A 0.9800
C27 H27B 0.9800
C27 H27C 0.9800
C28 H28A 0.9800
C28 H28B 0.9800
C28 H28C 0.9800
C29 H29A 0.9800
C29 H29B 0.9800
C29 H29C 0.9800
C30 C33 1.517(6)
C30 C31 1.535(9)
C30 C32 1.548(6)
C31 H31A 0.9800
C31 H31B 0.9800
C31 H31C 0.9800
C32 H32A 0.9800
C32 H32B 0.9800
C32 H32C 0.9800
C33 H33A 0.9800
C33 H33B 0.9800
C33 H33C 0.9800
C34 C35 1.453(6)
C34 H34A 0.9900
C34 H34B 0.9900
C35 C36 1.430(7)
C35 H35A 0.9900
C35 H35B 0.9900
C36 C37 1.470(7)
C36 H36A 0.9900
C36 H36B 0.9900
C37 H37A 0.9900
C37 H37B 0.9900
